data_2218337
loop_
_publ_author_name
'Li, Daojin'
'Wei, Guo-Chang'
'Song, Shu-Zhi'
'Wang, Hui'

_publ_section_title
;
 4-Amino-3,5-dimethyl-4<i>H</i>-1,2,4-triazole
;
_journal_coeditor_code BV2093
_journal_issue 6
_journal_name_full 'Acta Crystallographica Section E'
_journal_page_first o1144
_journal_paper_doi 10.1107/S1600536808014815
_journal_volume 64
_journal_year 2008
_chemical_formula_iupac 'C4 H8 N4'
_chemical_formula_moiety 'C4 H8 N4'
_chemical_formula_sum 'C4 H8 N4'
_chemical_formula_weight 112.14
_chemical_name_systematic
;
4-Amino-3,5-dimethyl-4<i>H</i>-1,2,4-triazole
;
_space_group_IT_number 14
_symmetry_cell_setting monoclinic
_symmetry_space_group_name_Hall '-P 2ybc'
_symmetry_space_group_name_H-M 'P 1 21/c 1'
_atom_sites_solution_hydrogens geom
_atom_sites_solution_primary direct
_atom_sites_solution_secondary difmap
_cell_angle_alpha 90.00
_cell_angle_beta 96.91(3)
_cell_angle_gamma 90.00
_cell_formula_units_Z 4
_cell_length_a 5.8423(12)
_cell_length_b 7.7540(16)
_cell_length_c 12.846(3)
_cell_measurement_reflns_used 5363
_cell_measurement_temperature 293(2)
_cell_measurement_theta_max 27.5
_cell_measurement_theta_min 3.1
_cell_volume 577.7(2)
_computing_cell_refinement 'RAPID-AUTO (Rigaku, 1998)'
_computing_data_collection 'RAPID-AUTO (Rigaku, 1998)'
_computing_data_reduction 'CrystalStructure (Rigaku/MSC, 2002)'
_computing_molecular_graphics 'SHELXTL (Sheldrick, 2008)'
_computing_publication_material 'SHELXL97 (Sheldrick, 2008) and PLATON (Spek, 2003>'
_computing_structure_refinement 'SHELXL97 (Sheldrick, 2008)'
_computing_structure_solution 'SHELXS97 (Sheldrick, 2008)'
_diffrn_ambient_temperature 293(2)
_diffrn_measured_fraction_theta_full 1.000
_diffrn_measured_fraction_theta_max 1.000
_diffrn_measurement_device_type 'Rigaku R-AXIS RAPID-S'
_diffrn_measurement_method \w
_diffrn_radiation_monochromator graphite
_diffrn_radiation_source 'fine-focus sealed tube'
_diffrn_radiation_type MoK\a
_diffrn_radiation_wavelength 0.71073
_diffrn_reflns_av_R_equivalents 0.0307
_diffrn_reflns_av_sigmaI/netI 0.0239
_diffrn_reflns_limit_h_max 7
_diffrn_reflns_limit_h_min -7
_diffrn_reflns_limit_k_max 10
_diffrn_reflns_limit_k_min -10
_diffrn_reflns_limit_l_max 16
_diffrn_reflns_limit_l_min -16
_diffrn_reflns_number 5941
_diffrn_reflns_theta_full 27.48
_diffrn_reflns_theta_max 27.48
_diffrn_reflns_theta_min 3.07
_diffrn_standards_decay_% 0
_diffrn_standards_interval_count 0
_diffrn_standards_interval_time 0
_diffrn_standards_number 0
_exptl_absorpt_coefficient_mu 0.090
_exptl_absorpt_correction_type none
_exptl_crystal_colour colourless
_exptl_crystal_density_diffrn 1.289
_exptl_crystal_density_method 'not measured'
_exptl_crystal_description block
_exptl_crystal_F_000 240
_exptl_crystal_size_max 0.30
_exptl_crystal_size_mid 0.30
_exptl_crystal_size_min 0.20
_refine_diff_density_max 0.203
_refine_diff_density_min -0.192
_refine_ls_extinction_method none
_refine_ls_goodness_of_fit_ref 1.123
_refine_ls_hydrogen_treatment mixed
_refine_ls_matrix_type full
_refine_ls_number_parameters 81
_refine_ls_number_reflns 1333
_refine_ls_number_restraints 0
_refine_ls_restrained_S_all 1.123
_refine_ls_R_factor_all 0.0646
_refine_ls_R_factor_gt 0.0511
_refine_ls_shift/su_max 0.000
_refine_ls_shift/su_mean 0.000
_refine_ls_structure_factor_coef Fsqd
_refine_ls_weighting_details 'calc w=1/[\s^2^(Fo^2^)+(0.068P)^2^+0.1583P] where P=(Fo^2^+2Fc^2^)/3'
_refine_ls_weighting_scheme calc
_refine_ls_wR_factor_gt 0.1350
_refine_ls_wR_factor_ref 0.1422
_reflns_number_gt 1101
_reflns_number_total 1333
_reflns_threshold_expression I>2\s(I)
_cod_data_source_file bv2093.cif
_cod_data_source_block I
_cod_original_sg_symbol_H-M 'P 21/c'
_cod_database_code 2218337
_cod_database_fobs_code 2218337

loop_
_symmetry_equiv_pos_as_xyz
'x, y, z'
'-x, y+1/2, -z+1/2'
'-x, -y, -z'
'x, -y-1/2, z-1/2'

loop_
_atom_site_type_symbol
_atom_site_label
_atom_site_fract_x
_atom_site_fract_y
_atom_site_fract_z
_atom_site_U_iso_or_equiv
_atom_site_adp_type
_atom_site_calc_flag
_atom_site_refinement_flags
_atom_site_occupancy
N N3 1.0528(2) 0.17414(16) 0.13102(10) 0.0297(3) Uani d . 1
N N4 1.2366(2) 0.2703(2) 0.09833(12) 0.0396(4) Uani d . 1
N N2 0.8357(3) 0.02909(19) 0.22608(11) 0.0408(4) Uani d . 1
N N1 0.7072(2) 0.06903(19) 0.13019(12) 0.0406(4) Uani d . 1
C C2 0.8418(3) 0.1557(2) 0.07503(12) 0.0322(4) Uani d . 1
C C1 1.0418(3) 0.0933(2) 0.22443(13) 0.0323(4) Uani d . 1
C C3 1.2408(3) 0.0804(3) 0.30796(15) 0.0481(5) Uani d . 1
H H3A 1.1950 0.0182 0.3667 0.072 Uiso calc R 1
H H3B 1.2906 0.1941 0.3299 0.072 Uiso calc R 1
H H3C 1.3651 0.0206 0.2812 0.072 Uiso calc R 1
C C4 0.7788(3) 0.2255(3) -0.03203(14) 0.0467(5) Uani d . 1
H H4A 0.6213 0.1969 -0.0559 0.070 Uiso calc R 1
H H4B 0.8775 0.1762 -0.0787 0.070 Uiso calc R 1
H H4C 0.7968 0.3486 -0.0308 0.070 Uiso calc R 1
H H4D 1.362(4) 0.200(3) 0.1041(18) 0.060(6) Uiso d . 1
H H4E 1.263(4) 0.361(3) 0.1488(19) 0.064(7) Uiso d . 1

loop_
_atom_site_aniso_label
_atom_site_aniso_U_11
_atom_site_aniso_U_22
_atom_site_aniso_U_33
_atom_site_aniso_U_12
_atom_site_aniso_U_13
_atom_site_aniso_U_23
N3 0.0243(7) 0.0317(7) 0.0332(7) -0.0002(5) 0.0036(5) -0.0007(5)
N4 0.0288(8) 0.0462(9) 0.0446(9) -0.0059(7) 0.0082(6) 0.0035(7)
N2 0.0359(8) 0.0444(8) 0.0421(9) -0.0032(6) 0.0042(6) 0.0060(6)
N1 0.0296(7) 0.0453(8) 0.0458(9) -0.0045(6) 0.0003(6) 0.0014(7)
C2 0.0272(8) 0.0332(8) 0.0353(8) 0.0019(6) 0.0006(6) -0.0042(6)
C1 0.0301(8) 0.0323(8) 0.0342(9) 0.0017(6) 0.0029(6) 0.0009(6)
C3 0.0413(10) 0.0579(11) 0.0426(10) 0.0024(9) -0.0060(8) 0.0093(9)
C4 0.0457(11) 0.0541(11) 0.0378(10) 0.0022(9) -0.0050(8) 0.0020(8)

loop_
_atom_type_symbol
_atom_type_description
_atom_type_scat_dispersion_real
_atom_type_scat_dispersion_imag
_atom_type_scat_source
C C 0.0033 0.0016 'International Tables Vol C Tables 4.2.6.8 and 6.1.1.4'
H H 0.0000 0.0000 'International Tables Vol C Tables 4.2.6.8 and 6.1.1.4'
N N 0.0061 0.0033 'International Tables Vol C Tables 4.2.6.8 and 6.1.1.4'

loop_
_geom_angle_atom_site_label_1
_geom_angle_atom_site_label_2
_geom_angle_atom_site_label_3
_geom_angle
C2 N3 C1 106.40(13)
C2 N3 N4 124.91(14)
C1 N3 N4 128.54(13)
N3 N4 H4D 106.9(14)
N3 N4 H4E 104.6(13)
H4D N4 H4E 109(2)
C1 N2 N1 107.45(14)
C2 N1 N2 107.31(13)
N1 C2 N3 109.51(14)
N1 C2 C4 126.35(15)
N3 C2 C4 124.14(15)
N2 C1 N3 109.34(14)
N2 C1 C3 127.23(16)
N3 C1 C3 123.42(15)
C1 C3 H3A 109.5
C1 C3 H3B 109.5
H3A C3 H3B 109.5
C1 C3 H3C 109.5
H3A C3 H3C 109.5
H3B C3 H3C 109.5
C2 C4 H4A 109.5
C2 C4 H4B 109.5
H4A C4 H4B 109.5
C2 C4 H4C 109.5
H4A C4 H4C 109.5
H4B C4 H4C 109.5

loop_
_geom_bond_atom_site_label_1
_geom_bond_atom_site_label_2
_geom_bond_distance
N3 C2 1.358(2)
N3 C1 1.362(2)
N3 N4 1.4123(18)
N4 H4D 0.91(2)
N4 H4E 0.95(2)
N2 C1 1.305(2)
N2 N1 1.398(2)
N1 C2 1.306(2)
C2 C4 1.482(2)
C1 C3 1.487(2)
C3 H3A 0.9600
C3 H3B 0.9600
C3 H3C 0.9600
C4 H4A 0.9600
C4 H4B 0.9600
C4 H4C 0.9600

loop_
_geom_hbond_atom_site_label_D
_geom_hbond_atom_site_label_H
_geom_hbond_atom_site_label_A
_geom_hbond_site_symmetry_A
_geom_hbond_distance_DH
_geom_hbond_distance_HA
_geom_hbond_distance_DA
_geom_hbond_angle_DHA
N4 H4D N1 1_655 0.91(2) 2.25(2) 3.145(2) 170(2)
N) H4E N2 2_755 0.96(2) 2.20(2) 3.086(2) 154(2)

loop_
_geom_torsion_atom_site_label_1
_geom_torsion_atom_site_label_2
_geom_torsion_atom_site_label_3
_geom_torsion_atom_site_label_4
_geom_torsion
C1 N2 N1 C2 -0.04(18)
N2 N1 C2 N3 -0.05(18)
N2 N1 C2 C4 -179.82(16)
C1 N3 C2 N1 0.12(18)
N4 N3 C2 N1 -175.76(14)
C1 N3 C2 C4 179.90(15)
N4 N3 C2 C4 4.0(2)
N1 N2 C1 N3 0.12(18)
N1 N2 C1 C3 -178.51(17)
C2 N3 C1 N2 -0.15(18)
N4 N3 C1 N2 175.53(15)
C2 N3 C1 C3 178.54(16)
N4 N3 C1 C3 -5.8(3)

loop_
_cod_related_entry_id
_cod_related_entry_database
_cod_related_entry_code
1 ChemSpider 200096
